data_2009728
loop_
_publ_author_name
'Theobald, F.'
'Rodier, N.'
'Aubry, C.'
'Ciamala, K.'
'Nguyen Dinh An'

_publ_section_title
;2-Benzoyl-3-(4-methoxyphenyl)-4-methyl-1-phenyl-2,3-dihydro-1<i>H</i>-pyrazolo[4,3-<i>c</i>][1,2]benzothiazine
 5,5-dioxide
;
_journal_issue 5
_journal_name_full 'Acta Crystallographica Section C'
_journal_page_first 791
_journal_page_last 794
_journal_paper_doi 10.1107/S0108270193010285
_journal_volume 50
_journal_year 1994
_chemical_formula_sum 'C30 H25 N3 O4 S'
_chemical_formula_weight 523.6
_space_group_IT_number 2
_space_group_name_Hall '-P 1'
_space_group_name_H-M_alt 'P -1'
_symmetry_cell_setting triclinic
_symmetry_space_group_name_Hall '-P 1'
_symmetry_space_group_name_H-M 'P -1'
_atom_type_scat_source IntTabIV
_cell_angle_alpha 109.38(2)
_cell_angle_beta 94.85(2)
_cell_angle_gamma 90.330(10)
_cell_formula_units_Z 4
_cell_length_a 11.947(2)
_cell_length_b 11.333(2)
_cell_length_c 21.114(6)
_cell_measurement_reflns_used 25
_cell_measurement_temperature 295.0(10)
_cell_measurement_theta_max 23.97
_cell_measurement_theta_min 12.64
_cell_volume 2685.4(11)
_diffrn_measurement_device 'Enraf-Nonius CAD-4'
_diffrn_measurement_method \q/2\q
_diffrn_radiation_type CuK\a
_diffrn_radiation_wavelength 1.5418
_diffrn_reflns_limit_h_max 13
_diffrn_reflns_limit_h_min -13
_diffrn_reflns_limit_k_max 12
_diffrn_reflns_limit_k_min 0
_diffrn_reflns_limit_l_max 22
_diffrn_reflns_limit_l_min -23
_diffrn_reflns_number 7879
_diffrn_reflns_theta_max 60
_diffrn_standards_decay_% 2.3
_diffrn_standards_interval_time 120
_diffrn_standards_number 3
_exptl_absorpt_coefficient_mu 1.36
_exptl_absorpt_correction_type none
_exptl_crystal_colour 'Pale beige'
_exptl_crystal_density_diffrn 1.295
_exptl_crystal_density_meas 1.29
_exptl_crystal_description 'Largest face is trapezoidal'
_exptl_crystal_size_max 0.15
_exptl_crystal_size_mid 0.12
_exptl_crystal_size_min 0.08
_refine_diff_density_max 0.33(4)
_refine_diff_density_min -0.32(4)
_refine_ls_extinction_coef 6.2E-7(1)
_refine_ls_extinction_method 'Stout & Jensen (1968)'
_refine_ls_goodness_of_fit_obs 1.91
_refine_ls_hydrogen_treatment refxyz
_refine_ls_number_parameters 835
_refine_ls_number_reflns 5102
_refine_ls_R_factor_obs 0.047
_refine_ls_shift/esd_max 0.08
_refine_ls_structure_factor_coef F
_refine_ls_weighting_details 'w = 1/\s^2^(F)'
_refine_ls_weighting_scheme calc
_refine_ls_wR_factor_obs 0.060
_reflns_number_observed 5102
_reflns_number_total 7879
_reflns_observed_criterion I>3\s(I)
_cod_data_source_file pa1044.cif
_cod_data_source_block pa1044_structure_1_of_1
_cod_depositor_comments
;
The following automatic conversions were performed:

'_refine_ls_weighting_scheme' value 'w = 1/\s^2^(F)' was changed to
'calc'. New tag '_refine_ls_weighting_details' was created. The value
of the new tag was set to 'w = 1/\s^2^(F)'.

Automatic conversion script
Id: cif_fix_values 3143 2015-03-26 13:38:13Z robertas 
;
_cod_original_cell_volume 2685(2)
_cod_database_code 2009728

loop_
_space_group_symop_id
_space_group_symop_operation_xyz
1 x,y,z
2 -x,-y,-z

loop_
_atom_site_label
_atom_site_fract_x
_atom_site_fract_y
_atom_site_fract_z
S(101) .89765(8) .98748(8) .19768(5)
N(102) .9265(2) .8946(2) .12240(10)
C(103) .8696(3) .7782(3) .1008(2)
C(104) .8471(3) .6982(3) .02860(10)
N(105) .7997(2) .5830(2) .03890(10)
N(106) .7706(2) .6097(2) .10720(10)
C(107) .8311(3) .7254(3) .1430(2)
C(108) .8593(3) .7669(3) .2149(2)
C(109) .8540(3) .6893(3) .2539(2)
C(110) .8986(4) .7327(4) .3204(2)
C(111) .9500(4) .8510(4) .3485(2)
C(112) .9553(3) .9293(4) .3114(2)
C(113) .9069(3) .8875(3) .2453(2)
C(114) .6507(3) .6120(3) .1134(2)
C(115) .6013(3) .7173(4) .1533(2)
C(116) .4871(3) .7137(4) .1618(2)
C(117) .4232(3) .6074(4) .1294(2)
C(118) .4712(3) .5037(4) .0891(2)
C(119) .5852(3) .5055(4) .0820(2)
C(120) .7718(3) .7475(3) -.01740(10)
C(121) .6737(3) .8056(3) .0021(2)
C(122) .6026(3) .8445(3) -.0423(2)
C(123) .6324(3) .8283(3) -.1054(2)
C(124) .7304(3) .7722(4) -.1253(2)
C(125) .7988(3) .7298(4) -.0817(2)
O(126) .5694(2) .8653(3) -.15310(10)
C(127) .4687(4) .9243(5) -.1366(2)
C(128) .8388(3) .4689(3) .0039(2)
O(129) .8793(2) .4538(2) -.04910(10)
C(130) .8223(3) .3612(3) .0285(2)
C(131) .7594(3) .2583(3) -.0136(2)
C(132) .7474(3) .1525(3) .0056(2)
C(133) .7989(4) .1512(3) .0653(2)
C(134) .8623(4) .2524(4) .1071(2)
C(135) .8747(3) .3587(3) .0895(2)
O(136) .7820(2) 1.0186(2) .19150(10)
O(137) .9816(3) 1.0859(2) .22100(10)
C(138) 1.0250(4) .9173(4) .0917(3)
S(201) .65115(9) 1.01380(10) .65056(6)
N(202) .6086(2) .8671(3) .63440(10)
C(203) .6595(3) .7797(3) .5835(2)
C(204) .6650(3) .6425(3) .5753(2)
N(205) .7078(2) .5969(2) .50660(10)
N(206) .7517(2) .6988(2) .48800(10)
C(207) .7020(3) .8061(3) .5326(2)
C(208) .6861(3) .9198(3) .5184(2)
C(209) .6938(3) .9300(3) .4550(2)
C(210) .6612(3) 1.0399(3) .4432(2)
C(211) .6192(3) 1.1367(3) .4929(2)
C(212) .6120(3) 1.1309(3) .5559(2)
C(213) .6477(3) 1.0198(3) .5703(2)
C(214) .8727(2) .7031(3) .49050(10)
C(215) .9351(3) .8133(3) .5236(2)
C(216) 1.0507(3) .8160(4) .5206(2)
C(217) 1.1040(3) .7107(4) .4861(2)
C(218) 1.0428(3) .6016(3) .4540(2)
C(219) .9275(3) .5968(3) .4556(2)
C(220) .7335(3) .6075(3) .6292(2)
C(221) .8262(3) .6762(3) .6670(2)
C(222) .8860(3) .6386(3) .7152(2)
C(223) .8528(3) .5294(3) .7264(2)
C(224) .7609(3) .4593(3) .6891(2)
C(225) .7024(3) .4984(3) .6400(2)
O(226) .9165(2) .4995(2) .77550(10)
C(227) .8807(4) .3907(4) .7896(2)
C(228) .6584(3) .4937(3) .4586(2)
O(229) .6122(2) .4135(2) .47600(10)
C(230) .6635(3) .4765(3) .3858(2)
C(231) .7087(3) .3675(4) .3447(2)
C(232) .7048(4) .3434(5) .2766(2)
C(233) .6542(5) .4236(5) .2490(2)
C(234) .6074(4) .5300(4) .2871(2)
C(235) .6137(3) .5595(4) .3580(2)
O(236) .7657(3) 1.0293(3) .6780(2)
O(237) .5682(3) 1.0911(3) .6881(2)
C(238) .5351(4) .8314(4) .6777(2)
H(104) 0.920(3) 0.670(3) 0.006(2)
H(109) 0.821(3) 0.603(4) 0.231(2)
H(110) 0.894(4) 0.672(4) 0.344(2)
H(111) 0.984(4) 0.875(4) 0.395(2)
H(112) 0.994(4) 1.021(4) 0.330(2)
H(115) 0.649(3) 0.784(4) 0.176(2)
H(116) 0.453(4) 0.796(4) 0.192(2)
H(117) 0.345(4) 0.604(4) 0.133(2)
H(118) 0.427(4) 0.427(4) 0.070(2)
H(119) 0.617(4) 0.432(4) 0.056(2)
H(121) 0.648(3) 0.820(3) 0.048(2)
H(122) 0.541(3) 0.881(3) -0.027(2)
H(124) 0.752(4) 0.754(4) -0.173(2)
H(125) 0.867(4) 0.686(4) -0.097(2)
H(127) 0.424(4) 0.927(5) -0.179(2)
H'(127) 0.490(4) 1.004(5) -0.094(2)
H"(127) 0.423(4) 0.881(5) -0.115(2)
H(131) 0.724(3) 0.255(4) -0.059(2)
H(132) 0.703(4) 0.076(4) -0.027(2)
H(133) 0.786(4) 0.073(4) 0.076(2)
H(134) 0.899(4) 0.252(4) 0.153(2)
H(135) 0.917(3) 0.430(3) 0.119(2)
H(138) 1.045(5) 1.006(5) 0.111(3)
H'(138) 1.009(4) 0.885(5) 0.045(3)
H"(138) 1.006(5) 0.874(5) 0.094(3)
H(204) .583(3) .605(3) .569(2)
H(209) .723(3) .862(4) .422(2)
H(210) .670(4) 1.033(4) .397(2)
H(211) .600(4) 1.215(5) .489(2)
H(212) .582(4) 1.200(4) .598(2)
H(215) .894(3) .889(3) .548(2)
H(216) 1.097(4) .896(4) .546(2)
H(217) 1.185(4) .716(4) .483(2)
H(218) 1.078(3) .525(4) .431(2)
H(219) .887(3) .523(3) .435(2)
H(221) .846(3) .757(4) .662(2)
H(222) .951(3) .689(4) .739(2)
H(224) .739(4) .381(4) .694(2)
H(225) .637(3) .453(4) .615(2)
H(227) .936(4) .382(4) .828(2)
H'(227) .873(4) .313(4) .747(2)
H"(227) .799(4) .417(4) .802(2)
H(231) .744(4) .316(4) .368(2)
H(232) .727(5) .267(5) .244(3)
H(233) .659(5) .402(5) .199(3)
H(234) .563(4) .598(5) .281(2)
H(235) .585(4) .637(4) .388(2)
H(238) .507(4) .904(4) .702(2)
H'(238) .492(4) .763(4) .653(2)
H''(238) .582(4) .824(4) .714(2)

loop_
_geom_angle_atom_site_label_1
_geom_angle_atom_site_label_2
_geom_angle_atom_site_label_3
_geom_angle
_geom_angle_publ_flag
N(102) S(101) C(113) 102.50(10) yes
N(102) S(101) O(136) 107.00(10) yes
N(102) S(101) O(137) 107.9(2) yes
C(113) S(101) O(136) 107.2(2) yes
C(113) S(101) O(137) 111.9(2) yes
O(136) S(101) O(137) 119.0(2) yes
S(101) N(102) C(103) 114.1(2) yes
S(101) N(102) C(138) 121.6(2) yes
C(103) N(102) C(138) 121.9(3) yes
N(102) C(103) C(104) 124.0(3) yes
N(102) C(103) C(107) 123.2(3) yes
C(104) C(103) C(107) 112.7(3) yes
C(103) C(104) N(105) 98.5(2) yes
C(103) C(104) C(120) 118.1(2) yes
N(105) C(104) C(120) 114.0(2) yes
C(104) N(105) N(106) 111.4(2) yes
C(104) N(105) C(128) 118.7(3) yes
N(106) N(105) C(128) 120.7(3) yes
N(105) N(106) C(107) 103.1(2) yes
N(105) N(106) C(114) 114.0(2) yes
C(107) N(106) C(114) 114.8(2) yes
C(103) C(107) N(106) 111.4(2) yes
C(103) C(107) C(108) 125.4(3) yes
N(106) C(107) C(108) 122.6(3) yes
C(107) C(108) C(109) 123.7(3) yes
C(107) C(108) C(113) 117.3(3) yes
C(109) C(108) C(113) 118.5(3) yes
C(108) C(109) C(110) 119.2(3) yes
C(109) C(110) C(111) 121.1(4) yes
C(110) C(111) C(112) 120.8(3) yes
C(111) C(112) C(113) 118.1(3) yes
S(101) C(113) C(108) 117.0(2) yes
S(101) C(113) C(112) 120.7(3) yes
C(108) C(113) C(112) 122.2(4) yes
N(106) C(114) C(115) 121.6(3) yes
N(106) C(114) C(119) 119.4(3) yes
C(115) C(114) C(119) 118.9(3) yes
C(114) C(115) C(116) 120.1(3) yes
C(115) C(116) C(117) 120.1(3) yes
C(116) C(117) C(118) 120.0(4) yes
C(117) C(118) C(119) 120.1(4) yes
C(114) C(119) C(118) 120.7(3) yes
C(104) C(120) C(121) 122.1(3) yes
C(104) C(120) C(125) 119.6(3) yes
C(121) C(120) C(125) 118.2(3) yes
C(120) C(121) C(122) 121.2(3) yes
C(121) C(122) C(123) 119.5(3) yes
C(122) C(123) C(124) 120.1(4) yes
C(122) C(123) O(126) 124.4(3) yes
C(124) C(123) O(126) 115.5(3) yes
C(123) C(124) C(125) 120.1(4) yes
C(120) C(125) C(124) 120.8(3) yes
C(123) O(126) C(127) 119.1(3) yes
N(105) C(128) O(129) 120.0(3) yes
N(105) C(128) C(130) 119.1(3) yes
O(129) C(128) C(130) 120.7(3) yes
C(128) C(130) C(131) 117.9(3) yes
C(128) C(130) C(135) 122.0(3) yes
C(131) C(130) C(135) 119.9(3) yes
C(130) C(131) C(132) 119.8(3) yes
C(131) C(132) C(133) 119.7(3) yes
C(132) C(133) C(134) 120.9(4) yes
C(133) C(134) C(135) 120.5(4) yes
C(130) C(135) C(134) 119.1(3) yes
N(202) S(201) C(213) 100.5(2) yes
N(202) S(201) O(236) 109.0(2) yes
N(202) S(201) O(237) 106.9(2) yes
C(213) S(201) O(236) 107.7(2) yes
C(213) S(201) O(237) 111.6(2) yes
O(236) S(201) O(237) 119.5(2) yes
S(201) N(202) C(203) 115.2(3) yes
S(201) N(202) C(238) 121.7(2) yes
C(203) N(202) C(238) 122.5(3) yes
N(202) C(203) C(204) 124.3(3) yes
N(202) C(203) C(207) 123.4(3) yes
C(203) C(204) C(207) 112.1(3) yes
C(203) C(204) N(205) 98.4(3) yes
C(203) C(204) C(220) 117.5(2) yes
N(205) C(204) C(220) 115.3(2) yes
C(204) N(205) N(206) 111.8(2) yes
C(204) N(205) C(228) 119.6(3) yes
N(206) N(205) C(228) 120.3(3) yes
N(205) N(206) C(207) 102.8(2) yes
N(205) N(206) C(214) 113.0(2) yes
C(207) N(206) C(214) 116.0(2) yes
C(203) C(207) N(206) 111.5(3) yes
C(203) C(207) C(208) 124.7(3) yes
N(206) C(207) C(208) 123.2(3) yes
C(207) C(208) C(209) 123.6(3) yes
C(207) C(208) C(213) 115.9(4) yes
C(209) C(208) C(213) 120.1(3) yes
C(208) C(209) C(210) 119.5(3) yes
C(209) C(210) C(211) 120.9(4) yes
C(210) C(211) C(212) 121.2(4) yes
C(211) C(212) C(213) 119.3(3) yes
S(201) C(213) C(208) 120.3(3) yes
S(201) C(213) C(212) 120.8(3) yes
C(208) C(213) C(212) 118.8(4) yes
N(206) C(214) C(215) 121.4(3) yes
N(206) C(214) C(219) 119.2(2) yes
C(215) C(214) C(219) 119.2(3) yes
C(214) C(215) C(216) 119.7(3) yes
C(215) C(216) C(217) 120.7(3) yes
C(216) C(217) C(218) 119.7(3) yes
C(217) C(218) C(219) 120.7(3) yes
C(214) C(219) C(218) 119.9(3) yes
C(204) C(220) C(221) 123.8(3) yes
C(204) C(220) C(225) 117.7(3) yes
C(221) C(220) C(225) 118.5(3) yes
C(220) C(221) C(222) 121.0(4) yes
C(221) C(222) C(223) 120.0(3) yes
C(222) C(223) C(224) 120.0(3) yes
C(222) C(223) O(226) 116.0(3) yes
C(224) C(223) O(226) 124.0(4) yes
C(223) C(224) C(225) 119.0(4) yes
C(220) C(225) C(224) 121.5(3) yes
C(223) O(226) C(227) 116.7(3) yes
N(205) C(228) O(229) 119.2(3) yes
N(205) C(228) C(230) 120.2(3) yes
O(229) C(228) C(230) 120.6(2) yes
C(228) C(230) C(231) 118.6(3) yes
C(228) C(230) C(235) 120.7(3) yes
C(231) C(230) C(235) 120.4(3) yes
C(230) C(231) C(232) 119.9(4) yes
C(231) C(232) C(233) 119.9(4) yes
C(232) C(233) C(234) 122.0(4) yes
C(233) C(234) C(235) 119.3(5) yes
C(230) C(235) C(234) 118.5(3) yes

loop_
_geom_bond_atom_site_label_1
_geom_bond_atom_site_label_2
_geom_bond_distance
_geom_bond_publ_flag
S(101) N(102) 1.655(2) yes
S(101) C(113) 1.745(4) yes
S(101) O(136) 1.433(3) yes
S(101) O(137) 1.426(3) yes
N(102) C(103) 1.396(4) yes
N(102) C(138) 1.451(6) yes
C(103) C(104) 1.493(4) yes
C(103) C(107) 1.336(5) yes
C(104) N(105) 1.509(4) yes
C(104) C(120) 1.510(5) yes
N(105) N(106) 1.443(3) yes
N(105) C(128) 1.367(4) yes
N(106) C(107) 1.433(3) yes
N(106) C(114) 1.450(4) yes
C(107) C(108) 1.441(4) yes
C(108) C(109) 1.393(5) yes
C(108) C(113) 1.396(4) yes
C(109) C(110) 1.383(5) yes
C(110) C(111) 1.388(6) yes
C(111) C(112) 1.369(7) yes
C(112) C(113) 1.389(5) yes
C(114) C(115) 1.380(4) yes
C(114) C(119) 1.371(5) yes
C(115) C(116) 1.394(5) yes
C(116) C(117) 1.362(5) yes
C(117) C(118) 1.364(6) yes
C(118) C(119) 1.383(6) yes
C(120) C(121) 1.374(5) yes
C(120) C(125) 1.373(5) yes
C(121) C(122) 1.391(5) yes
C(122) C(123) 1.362(5) yes
C(123) C(124) 1.366(5) yes
C(123) O(126) 1.382(5) yes
C(124) C(125) 1.384(6) yes
O(126) C(127) 1.394(5) yes
C(128) O(129) 1.217(4) yes
C(128) C(130) 1.494(5) yes
C(130) C(131) 1.380(4) yes
C(130) C(135) 1.393(5) yes
C(131) C(132) 1.397(6) yes
C(132) C(133) 1.359(6) yes
C(133) C(134) 1.369(5) yes
C(134) C(135) 1.384(6) yes
S(201) N(202) 1.650(3) yes
S(201) C(213) 1.715(5) yes
S(201) O(236) 1.426(3) yes
S(201) O(237) 1.435(3) yes
N(202) C(203) 1.384(4) yes
N(202) C(238) 1.466(6) yes
C(203) C(204) 1.508(5) yes
C(203) C(207) 1.344(5) yes
C(204) N(205) 1.504(4) yes
C(204) C(220) 1.507(5) yes
N(205) N(206) 1.446(4) yes
N(205) C(228) 1.359(3) yes
N(206) C(207) 1.435(4) yes
N(206) C(214) 1.443(4) yes
C(207) C(208) 1.428(5) yes
C(208) C(209) 1.393(6) yes
C(208) C(213) 1.401(5) yes
C(209) C(210) 1.399(6) yes
C(210) C(211) 1.374(5) yes
C(211) C(212) 1.363(8) yes
C(212) C(213) 1.449(6) yes
C(214) C(215) 1.387(4) yes
C(214) C(219) 1.388(4) yes
C(215) C(216) 1.388(5) yes
C(216) C(217) 1.368(5) yes
C(217) C(218) 1.369(5) yes
C(218) C(219) 1.381(5) yes
C(220) C(221) 1.377(4) yes
C(220) C(225) 1.383(5) yes
C(221) C(222) 1.377(6) yes
C(222) C(223) 1.396(6) yes
C(223) C(224) 1.373(5) yes
C(223) O(226) 1.368(4) yes
C(224) C(225) 1.395(6) yes
O(226) C(227) 1.432(6) yes
C(228) O(229) 1.232(4) yes
C(228) C(230) 1.491(5) yes
C(230) C(231) 1.395(5) yes
C(230) C(235) 1.375(6) yes
C(231) C(232) 1.370(6) yes
C(232) C(233) 1.353(8) yes
C(233) C(234) 1.362(6) yes
C(234) C(235) 1.417(6) yes
C(104) H(104) 1.03(4) no
C(109) H(109) 1.00(4) no
C(110) H(110) 0.98(5) no
C(111) H(111) 0.98(4) no
C(112) H(112) 1.06(4) no
C(115) H(115) 0.92(4) no
C(116) H(116) 1.05(4) no
C(117) H(117) 0.94(5) no
C(118) H(118) 0.96(4) no
C(119) H(119) 0.93(4) no
C(121) H(121) 1.00(4) no
C(122) H(122) 0.88(4) no
C(124) H(124) 1.01(5) no
C(125) H(125) 0.98(4) no
C(127) H(127) 1.02(5) no
C(127) H'(127) 1.05(4) no
C(127) H"(127) 0.96(6) no
C(131) H(131) 1.00(4) no
C(132) H(132) 1.02(4) no
C(133) H(133) 1.00(5) no
C(134) H(135) 1.03(5) no
C(135) H(135) 0.95(3) no
C(138) H(138) 0.97(5) no
C(138) H'(138) 0.94(5) no
C(138) H"(138) 0.70(6) no
C(204) H(204) 1.04(4) no
C(209) H(209) 0.93(4) no
C(210) H(210) 0.98(5) no
C(211) H(211) 0.95(5) no
C(212) H(212) 1.06(4) no
C(215) H(215) 0.99(4) no
C(216) H(216) 1.02(4) no
C(217) H(217) 0.98(4) no
C(218) H(218) 0.96(4) no
C(219) H(219) 0.92(3) no
C(221) H(221) 0.99(4) no
C(222) H(222) 0.95(4) no
C(224) H(224) 0.97(5) no
C(225) H(225) 0.95(4) no
C(227) H(227) 1.04(5) no
C(227) H'(227) 1.03(4) no
C(227) H"(227) 1.05(5) no
C(231) H(231) 0.96(5) no
C(232) H(232) 0.97(5) no
C(233) H(233) 1.00(6) no
C(234) H(234) 0.97(6) no
C(235) H(235) 0.99(4) no
C(238) H(238) 0.90(4) no
C(238) H'(238) 0.91(4) no
C(238) H"(238) 0.94(5) no
